data_4135439
loop_
_publ_author_name
'Sharma, Mahendra K.'
'Ebeler, Falk'
'Glodde, Timo'
'Neumann, Beate'
'Stammler, Hans-Georg'
'Ghadwal, Rajendra S.'

_publ_section_title
;
 Isolation of a Ge(I) Diradicaloid and Dihydrogen Splitting.
;
_journal_name_full 'Journal of the American Chemical Society'
_journal_paper_doi 10.1021/jacs.0c11828
_journal_year 2020
_chemical_formula_moiety 'C66 H78 Cl2 Ge2 N4, 2(C4 H8 O)'
_chemical_formula_sum 'C74 H94 Cl2 Ge2 N4 O2'
_chemical_formula_weight 1287.61
_space_group_crystal_system monoclinic
_space_group_IT_number 14
_space_group_name_Hall '-P 2ybc'
_space_group_name_H-M_alt 'P 1 21/c 1'
_atom_sites_solution_hydrogens geom
_atom_sites_solution_primary dual
_audit_creation_date 2020-01-13
_audit_creation_method
;
Olex2 1.3-ac4
(compiled 2019.04.23 svn.r3594 for Rigaku Oxford Diffraction, GUI svn.r5739)
;
_cell_angle_alpha 90
_cell_angle_beta 98.358(2)
_cell_angle_gamma 90
_cell_formula_units_Z 4
_cell_length_a 13.7437(4)
_cell_length_b 20.2913(4)
_cell_length_c 24.8641(4)
_cell_measurement_reflns_used 40383
_cell_measurement_temperature 100.0(1)
_cell_measurement_theta_max 29.5630
_cell_measurement_theta_min 1.5060
_cell_volume 6860.4(3)
_computing_cell_refinement 'CrysAlisPro 1.171.40.68a (Rigaku OD, 2019)'
_computing_data_collection 'CrysAlisPro 1.171.40.68a (Rigaku OD, 2019)'
_computing_data_reduction 'CrysAlisPro 1.171.40.68a (Rigaku OD, 2019)'
_computing_molecular_graphics 'Olex2 (Dolomanov et al., 2009)'
_computing_publication_material 'Olex2 (Dolomanov et al., 2009)'
_computing_structure_refinement 'ShelXL (Sheldrick, 2015)'
_computing_structure_solution 'ShelXT (Sheldrick, 2015)'
_diffrn_ambient_environment N~2~
_diffrn_ambient_temperature 100.0(1)
_diffrn_detector 'CCD plate'
_diffrn_detector_area_resol_mean 8.0951
_diffrn_detector_type Eos
_diffrn_measured_fraction_theta_full 0.987
_diffrn_measured_fraction_theta_max 0.986
_diffrn_measurement_details
;
List of Runs (angles in degrees, time in seconds):

  # Type    Start    End  Width  t~exp~   \w     \q     \k     \f   Frames
--------------------------------------------------------------------------
  1  \w     17.00  94.00   1.00   45.00    --   24.79-148.00 -20.41   77
  2  \w     -4.00  42.00   1.00   45.00    --   24.79  77.00-120.00   46
  3  \w      3.00  95.00   1.00   45.00    --   24.79  38.00  30.00   92
  4  \w      6.00  93.00   1.00   45.00    --   24.79  57.00 -90.00   87
  5  \w     39.00  99.00   1.00   45.00    --   24.79 178.00-120.00   60
  6  \w    -44.00  43.00   1.00   45.00    --   24.79 -57.00 -30.00   87
  7  \w    -44.00  43.00   1.00   45.00    --   24.79 -57.00-150.00   87
  8  \w     -4.00  42.00   1.00   45.00    --   24.79  77.00   0.00   46
  9  \w    -46.00  96.00   1.00   45.00    --   24.79   0.00 -30.00  142
 10  \w    -46.00  47.00   1.00   45.00    --   24.79 -38.00-120.00   93
 11  \w      6.00  93.00   1.00   45.00    --   24.79  57.00 150.00   87
 12  \w      7.00  80.00   1.00   45.00    --   24.79-126.00-173.03   73
 13  \w      6.00  93.00   1.00   45.00    --   24.79  57.00  60.00   87
 14  \w      2.00  77.00   1.00   45.00    --   24.79-120.00  95.72   75
 15  \w    -95.00  48.00   1.00   45.00    --  -23.50   0.00-150.00  143
 16  \w    -95.00  48.00   1.00   45.00    --  -23.50   0.00-180.00  143
 17  \w    -95.00  48.00   1.00   45.00    --  -23.50   0.00-120.00  143
 18  \w    -97.00 -39.00   1.00   45.00    --  -23.50-178.00 -30.00   58
 19  \w    -15.00  65.00   1.00   45.00    --   24.79 -99.00   0.00   80
 20  \w     -4.00  42.00   1.00   45.00    --   24.79  77.00-180.00   46
 21  \w     -4.00   7.00   1.00   45.00    --   24.79  77.00 -90.00   11
;
_diffrn_measurement_device 'four-circle diffractometer'
_diffrn_measurement_device_type 'SuperNova, Single source at offset/far, Eos'
_diffrn_measurement_method '\w scans'
_diffrn_orient_matrix_type 'CrysAlisPro convention (1999,Acta A55,543-557)'
_diffrn_orient_matrix_UB_11 0.0497404000
_diffrn_orient_matrix_UB_12 0.0067803000
_diffrn_orient_matrix_UB_13 0.0105913000
_diffrn_orient_matrix_UB_21 0.0104125000
_diffrn_orient_matrix_UB_22 -0.0342458000
_diffrn_orient_matrix_UB_23 0.0006981000
_diffrn_orient_matrix_UB_31 0.0117673000
_diffrn_orient_matrix_UB_32 0.0017788000
_diffrn_orient_matrix_UB_33 -0.0268085000
_diffrn_radiation_monochromator mirror
_diffrn_radiation_probe x-ray
_diffrn_radiation_type 'Mo K\a'
_diffrn_radiation_wavelength 0.71073
_diffrn_reflns_av_R_equivalents 0.0987
_diffrn_reflns_av_unetI/netI 0.0738
_diffrn_reflns_Laue_measured_fraction_full 0.987
_diffrn_reflns_Laue_measured_fraction_max 0.986
_diffrn_reflns_limit_h_max 16
_diffrn_reflns_limit_h_min -16
_diffrn_reflns_limit_k_max 25
_diffrn_reflns_limit_k_min -25
_diffrn_reflns_limit_l_max 30
_diffrn_reflns_limit_l_min -30
_diffrn_reflns_number 172538
_diffrn_reflns_point_group_measured_fraction_full 0.987
_diffrn_reflns_point_group_measured_fraction_max 0.986
_diffrn_reflns_theta_full 25.242
_diffrn_reflns_theta_max 26.022
_diffrn_reflns_theta_min 1.498
_diffrn_source 'micro-focus sealed X-ray tube'
_diffrn_source_type 'SuperNova (Mo) X-ray Source'
_exptl_absorpt_coefficient_mu 1.001
_exptl_absorpt_correction_T_max 1.000
_exptl_absorpt_correction_T_min 0.394
_exptl_absorpt_correction_type gaussian
_exptl_absorpt_process_details
;
CrysAlisPro 1.171.40.68a (Rigaku Oxford Diffraction, 2019)
Numerical absorption correction based on gaussian integration over
			a multifaceted crystal model
Empirical absorption correction using spherical harmonics,
 implemented in SCALE3 ABSPACK scaling algorithm.
;
_exptl_crystal_colour 'clear colourless'
_exptl_crystal_colour_lustre clear
_exptl_crystal_colour_primary colourless
_exptl_crystal_density_diffrn 1.247
_exptl_crystal_description block
_exptl_crystal_F_000 2720
_exptl_crystal_size_max 0.304
_exptl_crystal_size_mid 0.225
_exptl_crystal_size_min 0.18
_refine_diff_density_max 1.021
_refine_diff_density_min -0.432
_refine_diff_density_rms 0.080
_refine_ls_extinction_method none
_refine_ls_goodness_of_fit_ref 1.029
_refine_ls_hydrogen_treatment constr
_refine_ls_matrix_type full
_refine_ls_number_parameters 783
_refine_ls_number_reflns 13326
_refine_ls_number_restraints 0
_refine_ls_restrained_S_all 1.029
_refine_ls_R_factor_all 0.0838
_refine_ls_R_factor_gt 0.0515
_refine_ls_shift/su_max 0.001
_refine_ls_shift/su_mean 0.000
_refine_ls_structure_factor_coef Fsqd
_refine_ls_weighting_details 'w=1/[\s^2^(Fo^2^)+(0.0713P)^2^] where P=(Fo^2^+2Fc^2^)/3'
_refine_ls_weighting_scheme calc
_refine_ls_wR_factor_gt 0.1263
_refine_ls_wR_factor_ref 0.1325
_reflns_Friedel_coverage 0.000
_reflns_number_gt 8674
_reflns_number_total 13326
_reflns_threshold_expression 'I > 2\s(I)'
_twin_special_details
;
Component 2 rotated by -175.9596\% 
 around [-0.00 1.00 0.01] (reciprocal) or [-0.01 1.00 0.01] (direct)
;
_cod_data_source_file ja0c11828_si_002.cif
_cod_data_source_block compound2
_cod_database_code 4135439
_shelx_shelxl_version_number 2018/3
_chemical_oxdiff_formula C74H94Cl2Ge2N4O2
_shelx_space_group_comment
;
The symmetry employed for this shelxl refinement is uniquely defined
by the following loop, which should always be used as a source of
symmetry information in preference to the above space-group names.
They are only intended as comments.
;
_shelx_estimated_absorpt_t_max 0.840
_shelx_estimated_absorpt_t_min 0.751
_diffrn_oxdiff_digest_frames
;
0121d3967fc7e636a1b558622b753c2f8901765393e
;
_olex2_refinement_description
;
1. Fixed Uiso
 At 1.2 times of:
  All C(H) groups, All C(H,H) groups, All C(H,H,H,H) groups
 At 1.5 times of:
  All C(H,H,H) groups
2. Uiso/Uaniso restraints and constraints
Uanis(C72B) = Uanis(C72)
Uanis(C73) = Uanis(C73B)
Uanis(O2B) = Uanis(O2)
3. Others
 Sof(O2B)=Sof(H71C)=Sof(H71D)=Sof(C72B)=Sof(H72C)=Sof(H72D)=Sof(C73B)=
 Sof(H73C)=Sof(H73D)=Sof(H74C)=Sof(H74D)=1-FVAR(1)
 Sof(O2)=Sof(H71A)=Sof(H71B)=Sof(C72)=Sof(H72A)=Sof(H72B)=Sof(C73)=Sof(H73A)=
 Sof(H73B)=Sof(H74A)=Sof(H74B)=FVAR(1)
4.a Ternary CH refined with riding coordinates:
 C16(H16), C19(H19), C28(H28), C31(H31), C49(H49), C52(H52), C61(H61), C64(H64)
4.b Secondary CH2 refined with riding coordinates:
 C67(H67A,H67B), C68(H68A,H68B), C69(H69A,H69B), C70(H70A,H70B), C71(H71C,
 H71D), C71(H71A,H71B), C72(H72A,H72B), C72B(H72C,H72D), C73(H73A,H73B),
 C73B(H73C,H73D), C74(H74A,H74B), C74(H74C,H74D)
4.c Aromatic/amide H refined with riding coordinates:
 C5(H5), C6(H6), C7(H7), C8(H8), C9(H9), C12(H12), C13(H13), C14(H14),
 C24(H24), C25(H25), C26(H26), C38(H38), C39(H39), C40(H40), C41(H41), C42(H42),
  C45(H45), C46(H46), C47(H47), C57(H57), C58(H58), C59(H59)
4.d Idealised Me refined as rotating group:
 C17(H17A,H17B,H17C), C18(H18A,H18B,H18C), C20(H20A,H20B,H20C), C21(H21A,H21B,
 H21C), C29(H29A,H29B,H29C), C30(H30A,H30B,H30C), C32(H32A,H32B,H32C), C33(H33A,
 H33B,H33C), C50(H50A,H50B,H50C), C51(H51A,H51B,H51C), C53(H53A,H53B,H53C),
 C54(H54A,H54B,H54C), C62(H62A,H62B,H62C), C63(H63A,H63B,H63C), C65(H65A,H65B,
 H65C), C66(H66A,H66B,H66C)
;
_olex2_submission_special_instructions 'No special instructions were received'
_oxdiff_exptl_absorpt_empirical_details
;
Empirical correction (ABSPACK) includes:
- Absorption correction using spherical harmonics
- Frame scaling
;
_oxdiff_exptl_absorpt_empirical_full_max 2.176
_oxdiff_exptl_absorpt_empirical_full_min 0.591
_oxdiff_twin_integration_method simultaneous
_oxdiff_twin_items 2

loop_
_space_group_symop_operation_xyz
'x, y, z'
'-x, y+1/2, -z+1/2'
'-x, -y, -z'
'x, -y-1/2, z-1/2'

loop_
_atom_site_label
_atom_site_type_symbol
_atom_site_fract_x
_atom_site_fract_y
_atom_site_fract_z
_atom_site_U_iso_or_equiv
_atom_site_adp_type
_atom_site_occupancy
_atom_site_site_symmetry_order
_atom_site_calc_flag
_atom_site_refinement_flags_posn
_atom_site_refinement_flags_adp
_atom_site_refinement_flags_occupancy
_atom_site_disorder_assembly
_atom_site_disorder_group
Ge1 Ge 0.80975(3) 0.55354(2) 0.81050(2) 0.01908(11) Uani 1 1 d . . . . .
Ge2 Ge 0.68375(3) 0.44767(2) 0.67554(2) 0.01975(11) Uani 1 1 d . . . . .
Cl1 Cl 0.69960(8) 0.64100(5) 0.79272(4) 0.0373(3) Uani 1 1 d . . . . .
Cl2 Cl 0.79813(8) 0.36908(5) 0.71366(4) 0.0428(3) Uani 1 1 d . . . . .
N1 N 0.9119(2) 0.58633(13) 0.71622(10) 0.0165(6) Uani 1 1 d . . . . .
N2 N 0.8364(2) 0.54121(13) 0.64300(10) 0.0169(6) Uani 1 1 d . . . . .
N3 N 0.6466(2) 0.46982(13) 0.83966(10) 0.0159(6) Uani 1 1 d . . . . .
N4 N 0.5628(2) 0.43199(13) 0.76587(10) 0.0155(6) Uani 1 1 d . . . . .
C1 C 0.8330(2) 0.55017(16) 0.73188(12) 0.0165(7) Uani 1 1 d . . . . .
C2 C 0.7861(2) 0.52067(17) 0.68614(12) 0.0168(7) Uani 1 1 d . . . . .
C3 C 0.9109(2) 0.58082(16) 0.66194(12) 0.0170(7) Uani 1 1 d . . . . .
C4 C 0.9783(2) 0.61559(17) 0.62978(12) 0.0184(7) Uani 1 1 d . . . . .
C5 C 1.0786(3) 0.62216(17) 0.64834(13) 0.0222(8) Uani 1 1 d . . . . .
H5 H 1.106291 0.601916 0.681503 0.027 Uiso 1 1 calc R . . . .
C6 C 1.1381(3) 0.65819(17) 0.61852(14) 0.0254(8) Uani 1 1 d . . . . .
H6 H 1.206352 0.662535 0.631451 0.031 Uiso 1 1 calc R . . . .
C7 C 1.0986(3) 0.68779(18) 0.57010(13) 0.0269(9) Uani 1 1 d . . . . .
H7 H 1.139526 0.712540 0.549893 0.032 Uiso 1 1 calc R . . . .
C8 C 0.9995(3) 0.68118(17) 0.55129(13) 0.0249(8) Uani 1 1 d . . . . .
H8 H 0.972174 0.701154 0.517940 0.030 Uiso 1 1 calc R . . . .
C9 C 0.9402(3) 0.64555(17) 0.58092(13) 0.0225(8) Uani 1 1 d . . . . .
H9 H 0.872063 0.641423 0.567700 0.027 Uiso 1 1 calc R . . . .
C10 C 0.9870(3) 0.62086(17) 0.75298(12) 0.0187(8) Uani 1 1 d . . . . .
C11 C 0.9869(3) 0.68968(17) 0.75375(12) 0.0209(8) Uani 1 1 d . . . . .
C12 C 1.0656(3) 0.72061(19) 0.78519(13) 0.0302(9) Uani 1 1 d . . . . .
H12 H 1.068251 0.767381 0.786246 0.036 Uiso 1 1 calc R . . . .
C13 C 1.1396(3) 0.68484(19) 0.81480(14) 0.0319(10) Uani 1 1 d . . . . .
H13 H 1.193516 0.706938 0.835378 0.038 Uiso 1 1 calc R . . . .
C14 C 1.1357(3) 0.61598(19) 0.81475(14) 0.0304(9) Uani 1 1 d . . . . .
H14 H 1.186506 0.591758 0.836102 0.036 Uiso 1 1 calc R . . . .
C15 C 1.0590(3) 0.58251(18) 0.78403(13) 0.0225(8) Uani 1 1 d . . . . .
C16 C 0.9065(3) 0.73159(17) 0.72190(13) 0.0249(8) Uani 1 1 d . . . . .
H16 H 0.856715 0.701439 0.701417 0.030 Uiso 1 1 calc R . . . .
C17 C 0.9482(3) 0.77600(18) 0.68080(13) 0.0329(10) Uani 1 1 d . . . . .
H17A H 0.894059 0.798058 0.657678 0.049 Uiso 1 1 calc GR . . . .
H17B H 0.985532 0.749149 0.658172 0.049 Uiso 1 1 calc GR . . . .
H17C H 0.991684 0.809141 0.700312 0.049 Uiso 1 1 calc GR . . . .
C18 C 0.8546(3) 0.77377(18) 0.76058(14) 0.0337(10) Uani 1 1 d . . . . .
H18A H 0.829643 0.745176 0.787242 0.051 Uiso 1 1 calc GR . . . .
H18B H 0.799732 0.797616 0.739633 0.051 Uiso 1 1 calc GR . . . .
H18C H 0.901489 0.805413 0.779516 0.051 Uiso 1 1 calc GR . . . .
C19 C 1.0568(3) 0.50739(18) 0.78433(14) 0.0282(9) Uani 1 1 d . . . . .
H19 H 0.988801 0.493279 0.768781 0.034 Uiso 1 1 calc R . . . .
C20 C 1.0783(4) 0.4802(2) 0.84193(16) 0.0488(12) Uani 1 1 d . . . . .
H20A H 1.147299 0.488573 0.856629 0.073 Uiso 1 1 calc GR . . . .
H20B H 1.065795 0.432687 0.841378 0.073 Uiso 1 1 calc GR . . . .
H20C H 1.035672 0.502010 0.864855 0.073 Uiso 1 1 calc GR . . . .
C21 C 1.1273(3) 0.4777(2) 0.74925(16) 0.0444(11) Uani 1 1 d . . . . .
H21A H 1.111981 0.494712 0.712103 0.067 Uiso 1 1 calc GR . . . .
H21B H 1.120492 0.429604 0.748811 0.067 Uiso 1 1 calc GR . . . .
H21C H 1.194963 0.489573 0.764219 0.067 Uiso 1 1 calc GR . . . .
C22 C 0.8130(3) 0.51909(17) 0.58710(12) 0.0182(8) Uani 1 1 d . . . . .
C23 C 0.8689(3) 0.46772(17) 0.56979(12) 0.0214(8) Uani 1 1 d . . . . .
C24 C 0.8477(3) 0.44964(19) 0.51528(13) 0.0304(9) Uani 1 1 d . . . . .
H24 H 0.885327 0.415877 0.501647 0.036 Uiso 1 1 calc R . . . .
C25 C 0.7735(3) 0.4796(2) 0.48081(14) 0.0340(10) Uani 1 1 d . . . . .
H25 H 0.760189 0.466124 0.443888 0.041 Uiso 1 1 calc R . . . .
C26 C 0.7181(3) 0.5294(2) 0.49955(13) 0.0303(9) Uani 1 1 d . . . . .
H26 H 0.666504 0.549351 0.475421 0.036 Uiso 1 1 calc R . . . .
C27 C 0.7370(3) 0.55045(19) 0.55293(13) 0.0265(8) Uani 1 1 d . . . . .
C28 C 0.9489(3) 0.43133(18) 0.60611(13) 0.0264(9) Uani 1 1 d . . . . .
H28 H 0.947155 0.445975 0.644364 0.032 Uiso 1 1 calc R . . . .
C29 C 1.0506(3) 0.4475(2) 0.59176(15) 0.0349(9) Uani 1 1 d . . . . .
H29A H 1.059917 0.495431 0.592170 0.052 Uiso 1 1 calc GR . . . .
H29B H 1.056015 0.430447 0.555446 0.052 Uiso 1 1 calc GR . . . .
H29C H 1.101161 0.427136 0.618452 0.052 Uiso 1 1 calc GR . . . .
C30 C 0.9300(3) 0.35682(18) 0.60341(14) 0.0347(10) Uani 1 1 d . . . . .
H30A H 0.863397 0.347755 0.611133 0.052 Uiso 1 1 calc GR . . . .
H30B H 0.977947 0.334489 0.630384 0.052 Uiso 1 1 calc GR . . . .
H30C H 0.936684 0.340614 0.566999 0.052 Uiso 1 1 calc GR . . . .
C31 C 0.6786(3) 0.6088(2) 0.57232(15) 0.0428(12) Uani 1 1 d . . . . .
H31 H 0.714506 0.625183 0.607674 0.051 Uiso 1 1 calc R . . . .
C32 C 0.6651(3) 0.6662(2) 0.53254(18) 0.0519(12) Uani 1 1 d . . . . .
H32A H 0.729076 0.678943 0.522825 0.078 Uiso 1 1 calc GR . . . .
H32B H 0.636305 0.703654 0.549458 0.078 Uiso 1 1 calc GR . . . .
H32C H 0.621196 0.652865 0.499701 0.078 Uiso 1 1 calc GR . . . .
C33 C 0.5785(4) 0.5841(3) 0.5818(2) 0.0785(19) Uani 1 1 d . . . . .
H33A H 0.541365 0.569360 0.547237 0.118 Uiso 1 1 calc GR . . . .
H33B H 0.542586 0.619787 0.596819 0.118 Uiso 1 1 calc GR . . . .
H33C H 0.586663 0.547178 0.607456 0.118 Uiso 1 1 calc GR . . . .
C34 C 0.6968(2) 0.48911(15) 0.79663(12) 0.0147(7) Uani 1 1 d . . . . .
C35 C 0.6447(2) 0.46391(16) 0.75017(12) 0.0159(7) Uani 1 1 d . . . . .
C36 C 0.5658(2) 0.43553(16) 0.82031(12) 0.0158(7) Uani 1 1 d . . . . .
C37 C 0.4942(2) 0.40504(16) 0.85201(12) 0.0183(8) Uani 1 1 d . . . . .
C38 C 0.5261(3) 0.37205(17) 0.90094(12) 0.0230(8) Uani 1 1 d . . . . .
H38 H 0.594233 0.370291 0.914675 0.028 Uiso 1 1 calc R . . . .
C39 C 0.4588(3) 0.34201(18) 0.92934(13) 0.0270(9) Uani 1 1 d . . . . .
H39 H 0.481087 0.319502 0.962337 0.032 Uiso 1 1 calc R . . . .
C40 C 0.3599(3) 0.34451(19) 0.91016(14) 0.0305(9) Uani 1 1 d . . . . .
H40 H 0.313981 0.324289 0.930097 0.037 Uiso 1 1 calc R . . . .
C41 C 0.3274(3) 0.37638(19) 0.86201(14) 0.0274(9) Uani 1 1 d . . . . .
H41 H 0.259148 0.377368 0.848440 0.033 Uiso 1 1 calc R . . . .
C42 C 0.3938(3) 0.40706(17) 0.83319(13) 0.0235(8) Uani 1 1 d . . . . .
H42 H 0.370596 0.429627 0.800347 0.028 Uiso 1 1 calc R . . . .
C43 C 0.6829(2) 0.48040(16) 0.89686(12) 0.0165(7) Uani 1 1 d . . . . .
C44 C 0.6341(2) 0.52628(17) 0.92582(12) 0.0192(8) Uani 1 1 d . . . . .
C45 C 0.6629(3) 0.52865(18) 0.98198(13) 0.0251(9) Uani 1 1 d . . . . .
H45 H 0.629752 0.557644 1.003217 0.030 Uiso 1 1 calc R . . . .
C46 C 0.7379(3) 0.49019(18) 1.00721(13) 0.0270(9) Uani 1 1 d . . . . .
H46 H 0.755242 0.492478 1.045570 0.032 Uiso 1 1 calc R . . . .
C47 C 0.7891(3) 0.44764(18) 0.97717(13) 0.0248(8) Uani 1 1 d . . . . .
H47 H 0.842258 0.422377 0.995175 0.030 Uiso 1 1 calc R . . . .
C48 C 0.7630(3) 0.44183(17) 0.92101(12) 0.0197(8) Uani 1 1 d . . . . .
C49 C 0.5561(3) 0.57322(18) 0.89940(13) 0.0221(8) Uani 1 1 d . . . . .
H49 H 0.550374 0.567301 0.859131 0.027 Uiso 1 1 calc R . . . .
C50 C 0.5861(3) 0.64511(18) 0.91261(14) 0.0292(9) Uani 1 1 d . . . . .
H50A H 0.589502 0.652678 0.951769 0.044 Uiso 1 1 calc GR . . . .
H50B H 0.537312 0.674826 0.892792 0.044 Uiso 1 1 calc GR . . . .
H50C H 0.650670 0.653624 0.901702 0.044 Uiso 1 1 calc GR . . . .
C51 C 0.4552(3) 0.5594(2) 0.91614(15) 0.0342(9) Uani 1 1 d . . . . .
H51A H 0.436768 0.513457 0.907819 0.051 Uiso 1 1 calc GR . . . .
H51B H 0.406151 0.588756 0.896081 0.051 Uiso 1 1 calc GR . . . .
H51C H 0.458048 0.567105 0.955250 0.051 Uiso 1 1 calc GR . . . .
C52 C 0.8201(3) 0.39630(17) 0.88792(13) 0.0232(8) Uani 1 1 d . . . . .
H52 H 0.830406 0.420912 0.854352 0.028 Uiso 1 1 calc R . . . .
C53 C 0.9211(3) 0.3788(2) 0.91762(14) 0.0323(9) Uani 1 1 d . . . . .
H53A H 0.957025 0.419313 0.929181 0.048 Uiso 1 1 calc GR . . . .
H53B H 0.957488 0.353873 0.893296 0.048 Uiso 1 1 calc GR . . . .
H53C H 0.913994 0.351982 0.949588 0.048 Uiso 1 1 calc GR . . . .
C54 C 0.7643(3) 0.33329(19) 0.86948(15) 0.0352(10) Uani 1 1 d . . . . .
H54A H 0.753071 0.307611 0.901391 0.053 Uiso 1 1 calc GR . . . .
H54B H 0.802968 0.307116 0.847109 0.053 Uiso 1 1 calc GR . . . .
H54C H 0.700888 0.344718 0.848094 0.053 Uiso 1 1 calc GR . . . .
C55 C 0.4837(3) 0.40390(17) 0.72786(12) 0.0192(8) Uani 1 1 d . . . . .
C56 C 0.4740(3) 0.33528(17) 0.72412(12) 0.0225(8) Uani 1 1 d . . . . .
C57 C 0.3941(3) 0.31092(19) 0.68854(13) 0.0293(9) Uani 1 1 d . . . . .
H57 H 0.384633 0.264638 0.685246 0.035 Uiso 1 1 calc R . . . .
C58 C 0.3286(3) 0.3528(2) 0.65804(14) 0.0346(10) Uani 1 1 d . . . . .
H58 H 0.274555 0.335165 0.634208 0.042 Uiso 1 1 calc R . . . .
C59 C 0.3417(3) 0.42025(19) 0.66217(14) 0.0287(9) Uani 1 1 d . . . . .
H59 H 0.296102 0.448443 0.640931 0.034 Uiso 1 1 calc R . . . .
C60 C 0.4195(3) 0.44783(18) 0.69647(13) 0.0234(8) Uani 1 1 d . . . . .
C61 C 0.5457(3) 0.28839(17) 0.75624(13) 0.0272(9) Uani 1 1 d . . . . .
H61 H 0.597366 0.315456 0.778572 0.033 Uiso 1 1 calc R . . . .
C62 C 0.5971(3) 0.24500(19) 0.71805(16) 0.0401(11) Uani 1 1 d . . . . .
H62A H 0.548602 0.216193 0.696939 0.060 Uiso 1 1 calc GR . . . .
H62B H 0.647641 0.218065 0.739635 0.060 Uiso 1 1 calc GR . . . .
H62C H 0.627914 0.273148 0.693267 0.060 Uiso 1 1 calc GR . . . .
C63 C 0.4966(3) 0.24523(18) 0.79535(14) 0.0345(10) Uani 1 1 d . . . . .
H63A H 0.457536 0.273062 0.816335 0.052 Uiso 1 1 calc GR . . . .
H63B H 0.547282 0.222206 0.820201 0.052 Uiso 1 1 calc GR . . . .
H63C H 0.453574 0.212871 0.774484 0.052 Uiso 1 1 calc GR . . . .
C64 C 0.4347(3) 0.52261(18) 0.69975(13) 0.0265(8) Uani 1 1 d . . . . .
H64 H 0.506362 0.530624 0.699422 0.032 Uiso 1 1 calc R . . . .
C65 C 0.4095(3) 0.5536(2) 0.75127(15) 0.0402(10) Uani 1 1 d . . . . .
H65A H 0.338838 0.548781 0.752429 0.060 Uiso 1 1 calc GR . . . .
H65B H 0.426624 0.600487 0.751916 0.060 Uiso 1 1 calc GR . . . .
H65C H 0.446565 0.531586 0.782877 0.060 Uiso 1 1 calc GR . . . .
C66 C 0.3801(3) 0.5590(2) 0.65103(15) 0.0389(10) Uani 1 1 d . . . . .
H66A H 0.396029 0.539156 0.617462 0.058 Uiso 1 1 calc GR . . . .
H66B H 0.399992 0.605446 0.652584 0.058 Uiso 1 1 calc GR . . . .
H66C H 0.309111 0.555947 0.651653 0.058 Uiso 1 1 calc GR . . . .
O1 O 0.8338(2) 0.72904(17) 0.96707(13) 0.0584(9) Uani 1 1 d . . . . .
C67 C 0.8499(3) 0.6672(2) 0.99276(16) 0.0459(12) Uani 1 1 d . . . . .
H67A H 0.786594 0.647253 0.998789 0.055 Uiso 1 1 calc R . . . .
H67B H 0.892054 0.672074 1.028355 0.055 Uiso 1 1 calc R . . . .
C68 C 0.8999(3) 0.6244(2) 0.95545(15) 0.0433(11) Uani 1 1 d . . . . .
H68A H 0.951250 0.596491 0.976245 0.052 Uiso 1 1 calc R . . . .
H68B H 0.851974 0.595890 0.932734 0.052 Uiso 1 1 calc R . . . .
C69 C 0.9444(3) 0.6743(3) 0.92129(16) 0.0519(13) Uani 1 1 d . . . . .
H69A H 1.008672 0.690328 0.939813 0.062 Uiso 1 1 calc R . . . .
H69B H 0.952758 0.655942 0.885345 0.062 Uiso 1 1 calc R . . . .
C70 C 0.8681(4) 0.7277(3) 0.91620(18) 0.0572(14) Uani 1 1 d . . . . .
H70A H 0.897348 0.770675 0.908489 0.069 Uiso 1 1 calc R . . . .
H70B H 0.813809 0.717571 0.886640 0.069 Uiso 1 1 calc R . . . .
O2 O 0.6896(5) 0.2414(4) 0.4820(3) 0.0510(16) Uani 0.775(10) 1 d . . P A 1
O2B O 0.719(2) 0.2557(15) 0.4941(11) 0.0510(16) Uani 0.225(10) 1 d . . P A 2
C71 C 0.6425(3) 0.3042(2) 0.47770(18) 0.0520(12) Uani 1 1 d . . . . .
H71C H 0.595409 0.290075 0.445818 0.062 Uiso 0.225(10) 1 calc R . P A 2
H71D H 0.669144 0.348388 0.471304 0.062 Uiso 0.225(10) 1 calc R . P A 2
H71A H 0.575587 0.299260 0.457140 0.062 Uiso 0.775(10) 1 calc R . P A 1
H71B H 0.679797 0.334273 0.456885 0.062 Uiso 0.775(10) 1 calc R . P A 1
C72 C 0.6351(5) 0.3337(4) 0.5303(2) 0.0481(18) Uani 0.775(10) 1 d . . P A 1
H72A H 0.569949 0.354324 0.530719 0.058 Uiso 0.775(10) 1 calc R . P A 1
H72B H 0.687063 0.367208 0.540202 0.058 Uiso 0.775(10) 1 calc R . P A 1
C72B C 0.595(2) 0.2993(14) 0.5372(9) 0.0481(18) Uani 0.225(10) 1 d . . P A 2
H72C H 0.594800 0.343062 0.554762 0.058 Uiso 0.225(10) 1 calc R . P A 2
H72D H 0.526945 0.281970 0.530925 0.058 Uiso 0.225(10) 1 calc R . P A 2
C73 C 0.649(2) 0.2753(7) 0.5680(9) 0.064(4) Uani 0.775(10) 1 d . . P A 1
H73A H 0.585699 0.254198 0.571574 0.077 Uiso 0.775(10) 1 calc R . P A 1
H73B H 0.682492 0.288298 0.604446 0.077 Uiso 0.775(10) 1 calc R . P A 1
C73B C 0.657(7) 0.256(3) 0.569(3) 0.064(4) Uani 0.225(10) 1 d . . P A 2
H73C H 0.696207 0.280716 0.598804 0.077 Uiso 0.225(10) 1 calc R . P A 2
H73D H 0.618088 0.222380 0.584370 0.077 Uiso 0.225(10) 1 calc R . P A 2
C74 C 0.7156(4) 0.2284(3) 0.53936(17) 0.0620(15) Uani 1 1 d . . . . .
H74A H 0.786058 0.237830 0.551400 0.074 Uiso 0.775(10) 1 calc R . P A 1
H74B H 0.702496 0.181726 0.547598 0.074 Uiso 0.775(10) 1 calc R . P A 1
H74C H 0.782729 0.227813 0.560161 0.074 Uiso 0.225(10) 1 calc R . P A 2
H74D H 0.694599 0.182005 0.532878 0.074 Uiso 0.225(10) 1 calc R . P A 2

loop_
_atom_site_aniso_label
_atom_site_aniso_U_11
_atom_site_aniso_U_22
_atom_site_aniso_U_33
_atom_site_aniso_U_23
_atom_site_aniso_U_13
_atom_site_aniso_U_12
Ge1 0.0227(2) 0.0183(2) 0.01639(19) -0.00218(14) 0.00348(14) -0.00422(18)
Ge2 0.0272(2) 0.0151(2) 0.01766(19) -0.00243(14) 0.00564(14) -0.00487(18)
Cl1 0.0488(7) 0.0150(5) 0.0544(6) 0.0024(4) 0.0286(5) 0.0066(5)
Cl2 0.0542(7) 0.0227(6) 0.0589(6) 0.0135(4) 0.0336(5) 0.0191(5)
N1 0.0196(17) 0.0093(15) 0.0208(15) -0.0010(11) 0.0033(11) 0.0013(13)
N2 0.0189(16) 0.0146(16) 0.0174(14) -0.0004(11) 0.0032(11) 0.0014(13)
N3 0.0188(16) 0.0133(15) 0.0161(14) 0.0002(11) 0.0045(11) 0.0008(13)
N4 0.0170(16) 0.0111(15) 0.0182(14) -0.0009(10) 0.0012(11) 0.0010(12)
C1 0.0220(19) 0.0092(17) 0.0203(16) 0.0057(13) 0.0103(13) 0.0091(16)
C2 0.0165(19) 0.0173(19) 0.0173(17) 0.0017(13) 0.0044(13) 0.0042(15)
C3 0.019(2) 0.0123(18) 0.0191(17) -0.0002(13) 0.0019(13) 0.0019(15)
C4 0.018(2) 0.0153(19) 0.0228(18) -0.0057(14) 0.0068(14) -0.0016(16)
C5 0.028(2) 0.0160(19) 0.0237(18) -0.0027(14) 0.0071(15) -0.0007(17)
C6 0.024(2) 0.016(2) 0.038(2) -0.0058(15) 0.0114(16) -0.0030(17)
C7 0.031(2) 0.023(2) 0.030(2) -0.0026(15) 0.0178(16) -0.0034(18)
C8 0.034(2) 0.020(2) 0.0228(18) 0.0007(14) 0.0105(15) -0.0055(17)
C9 0.016(2) 0.023(2) 0.0284(19) -0.0019(15) 0.0061(14) -0.0022(16)
C10 0.020(2) 0.0183(19) 0.0184(17) -0.0020(14) 0.0063(14) -0.0061(16)
C11 0.029(2) 0.017(2) 0.0193(17) -0.0028(14) 0.0103(14) -0.0005(17)
C12 0.044(3) 0.022(2) 0.026(2) -0.0073(15) 0.0103(17) -0.012(2)
C13 0.032(2) 0.034(3) 0.029(2) -0.0090(17) 0.0002(16) -0.015(2)
C14 0.027(2) 0.032(2) 0.030(2) 0.0049(16) -0.0040(16) -0.0031(19)
C15 0.019(2) 0.023(2) 0.0266(19) -0.0014(15) 0.0044(15) -0.0013(17)
C16 0.031(2) 0.017(2) 0.0283(19) -0.0022(15) 0.0085(16) 0.0009(17)
C17 0.052(3) 0.019(2) 0.031(2) 0.0034(15) 0.0159(18) 0.005(2)
C18 0.046(3) 0.016(2) 0.043(2) 0.0022(16) 0.0215(19) 0.0040(19)
C19 0.022(2) 0.022(2) 0.038(2) 0.0046(16) -0.0041(16) -0.0009(18)
C20 0.067(4) 0.031(3) 0.051(3) 0.014(2) 0.017(2) 0.012(3)
C21 0.061(3) 0.026(2) 0.047(3) -0.0004(19) 0.011(2) 0.006(2)
C22 0.023(2) 0.0166(19) 0.0156(17) 0.0004(13) 0.0054(14) -0.0053(16)
C23 0.031(2) 0.017(2) 0.0172(17) 0.0001(13) 0.0076(15) -0.0042(16)
C24 0.042(2) 0.027(2) 0.0231(19) -0.0041(16) 0.0075(16) 0.001(2)
C25 0.049(3) 0.035(3) 0.0170(19) -0.0041(16) -0.0001(17) -0.004(2)
C26 0.029(2) 0.034(2) 0.025(2) 0.0084(16) -0.0026(16) -0.0014(19)
C27 0.026(2) 0.030(2) 0.0229(18) 0.0029(16) 0.0039(15) -0.0017(19)
C28 0.037(2) 0.022(2) 0.0210(18) -0.0046(14) 0.0088(15) 0.0045(18)
C29 0.027(2) 0.036(3) 0.042(2) -0.0089(19) 0.0042(16) 0.006(2)
C30 0.048(3) 0.023(2) 0.036(2) 0.0017(17) 0.0143(19) 0.009(2)
C31 0.037(3) 0.063(3) 0.027(2) 0.008(2) 0.0007(17) 0.020(2)
C32 0.043(3) 0.035(3) 0.078(3) 0.005(2) 0.009(2) 0.005(2)
C33 0.062(4) 0.061(4) 0.124(5) 0.059(3) 0.054(3) 0.035(3)
C34 0.0165(19) 0.0089(18) 0.0200(17) 0.0012(12) 0.0068(13) 0.0027(14)
C35 0.0186(19) 0.0111(18) 0.0188(17) 0.0014(12) 0.0051(13) 0.0044(15)
C36 0.0170(19) 0.0073(18) 0.0233(18) -0.0006(12) 0.0035(13) 0.0047(15)
C37 0.019(2) 0.0127(19) 0.0243(18) -0.0058(13) 0.0072(14) -0.0020(15)
C38 0.028(2) 0.020(2) 0.0227(18) -0.0044(14) 0.0082(15) -0.0041(17)
C39 0.039(3) 0.021(2) 0.0242(19) 0.0000(15) 0.0146(17) -0.0026(18)
C40 0.036(3) 0.023(2) 0.038(2) -0.0051(17) 0.0236(18) -0.0080(19)
C41 0.019(2) 0.029(2) 0.036(2) -0.0082(16) 0.0092(16) -0.0046(18)
C42 0.025(2) 0.018(2) 0.0285(19) -0.0002(14) 0.0073(15) 0.0002(17)
C43 0.020(2) 0.0150(19) 0.0157(16) 0.0008(13) 0.0059(13) -0.0040(16)
C44 0.021(2) 0.0150(19) 0.0220(18) -0.0005(14) 0.0060(14) -0.0032(16)
C45 0.032(2) 0.024(2) 0.0213(19) -0.0040(15) 0.0101(15) -0.0044(18)
C46 0.035(2) 0.028(2) 0.0171(18) 0.0006(15) 0.0005(15) -0.0006(19)
C47 0.025(2) 0.025(2) 0.0234(18) 0.0038(15) 0.0017(14) 0.0025(18)
C48 0.025(2) 0.0151(19) 0.0203(17) -0.0002(14) 0.0065(14) 0.0005(16)
C49 0.022(2) 0.027(2) 0.0188(17) -0.0040(14) 0.0064(14) 0.0038(17)
C50 0.037(2) 0.022(2) 0.030(2) -0.0008(15) 0.0100(16) 0.0042(19)
C51 0.028(2) 0.031(2) 0.045(2) -0.0125(18) 0.0131(17) -0.002(2)
C52 0.033(2) 0.017(2) 0.0197(18) 0.0033(14) 0.0031(15) 0.0086(17)
C53 0.032(2) 0.033(2) 0.032(2) -0.0008(17) 0.0073(17) 0.006(2)
C54 0.036(3) 0.027(2) 0.042(2) -0.0053(17) 0.0025(18) 0.011(2)
C55 0.0181(19) 0.021(2) 0.0187(17) -0.0040(14) 0.0041(14) -0.0042(16)
C56 0.031(2) 0.0157(19) 0.0214(18) -0.0013(14) 0.0071(15) -0.0055(17)
C57 0.034(2) 0.019(2) 0.035(2) -0.0042(16) 0.0041(17) -0.0135(18)
C58 0.035(2) 0.033(3) 0.032(2) -0.0016(17) -0.0074(17) -0.018(2)
C59 0.024(2) 0.027(2) 0.033(2) 0.0075(16) -0.0044(16) -0.0027(18)
C60 0.027(2) 0.019(2) 0.0242(18) -0.0005(15) 0.0035(14) -0.0042(18)
C61 0.035(2) 0.013(2) 0.033(2) -0.0040(15) 0.0015(16) -0.0054(17)
C62 0.049(3) 0.021(2) 0.054(3) 0.0015(18) 0.020(2) 0.006(2)
C63 0.051(3) 0.019(2) 0.035(2) 0.0017(16) 0.0097(18) 0.001(2)
C64 0.023(2) 0.018(2) 0.037(2) 0.0014(15) -0.0038(16) -0.0032(17)
C65 0.051(3) 0.025(2) 0.043(2) 0.0014(18) 0.0034(19) 0.002(2)
C66 0.042(3) 0.028(3) 0.045(2) 0.0073(18) -0.0005(19) -0.001(2)
O1 0.056(2) 0.052(2) 0.065(2) -0.0182(17) -0.0006(17) 0.0059(18)
C67 0.042(3) 0.055(3) 0.041(2) -0.001(2) 0.007(2) -0.011(3)
C68 0.048(3) 0.048(3) 0.033(2) -0.0075(19) 0.0015(19) -0.010(2)
C69 0.043(3) 0.074(4) 0.041(3) -0.020(2) 0.013(2) -0.028(3)
C70 0.058(4) 0.055(3) 0.055(3) 0.011(2) -0.003(2) -0.019(3)
O2 0.060(5) 0.059(4) 0.032(3) -0.004(2) -0.002(2) 0.010(3)
O2B 0.060(5) 0.059(4) 0.032(3) -0.004(2) -0.002(2) 0.010(3)
C71 0.048(3) 0.048(3) 0.060(3) 0.005(2) 0.010(2) -0.003(3)
C72 0.043(4) 0.052(5) 0.049(3) 0.002(3) 0.004(3) 0.000(3)
C72B 0.043(4) 0.052(5) 0.049(3) 0.002(3) 0.004(3) 0.000(3)
C73 0.080(7) 0.067(11) 0.052(3) -0.006(8) 0.030(4) -0.019(10)
C73B 0.080(7) 0.067(11) 0.052(3) -0.006(8) 0.030(4) -0.019(10)
C74 0.083(4) 0.054(4) 0.047(3) 0.009(2) 0.001(3) -0.005(3)

loop_
_atom_type_symbol
_atom_type_description
_atom_type_scat_dispersion_real
_atom_type_scat_dispersion_imag
_atom_type_scat_source
C C 0.0033 0.0016 'International Tables Vol C Tables 4.2.6.8 and 6.1.1.4'
H H 0.0000 0.0000 'International Tables Vol C Tables 4.2.6.8 and 6.1.1.4'
Cl Cl 0.1484 0.1585 'International Tables Vol C Tables 4.2.6.8 and 6.1.1.4'
Ge Ge 0.1547 1.8001 'International Tables Vol C Tables 4.2.6.8 and 6.1.1.4'
N N 0.0061 0.0033 'International Tables Vol C Tables 4.2.6.8 and 6.1.1.4'
O O 0.0106 0.0060 'International Tables Vol C Tables 4.2.6.8 and 6.1.1.4'

loop_
_exptl_crystal_face_index_h
_exptl_crystal_face_index_k
_exptl_crystal_face_index_l
_exptl_crystal_face_perp_dist
1 1 0 0.1348
-1 -1 0 0.1093
-1 -1 -1 0.1099
0 0 1 0.0934
0 0 -1 0.1169
1 0 -1 0.1495
1 -1 0 0.0932
0 -1 0 0.1214
0 -1 -1 0.0932
-5 15 29 0.1259
-4 28 0 0.1311
-8 17 26 0.1270
8 -9 -32 0.1053
-1 0 -1 0.1030
1 0 1 0.1336
-17 11 -7 0.0902
1 -1 1 0.0879
-14 19 -2 0.0805
11 -18 16 0.0856

loop_
_geom_angle_atom_site_label_1
_geom_angle_atom_site_label_2
_geom_angle_atom_site_label_3
_geom_angle
_geom_angle_site_symmetry_1
_geom_angle_site_symmetry_3
_geom_angle_publ_flag
C1 Ge1 Cl1 91.81(9) . . ?
C34 Ge1 Cl1 89.91(9) . . ?
C34 Ge1 C1 92.20(13) . . ?
C2 Ge2 Cl2 91.87(10) . . ?
C35 Ge2 Cl2 89.52(9) . . ?
C35 Ge2 C2 91.89(13) . . ?
C1 N1 C10 125.5(2) . . ?
C3 N1 C1 109.6(3) . . ?
C3 N1 C10 124.8(3) . . ?
C2 N2 C22 124.6(3) . . ?
C3 N2 C2 110.1(2) . . ?
C3 N2 C22 125.3(3) . . ?
C34 N3 C43 124.4(3) . . ?
C36 N3 C34 110.1(2) . . ?
C36 N3 C43 125.2(3) . . ?
C35 N4 C55 123.8(2) . . ?
C36 N4 C35 110.2(3) . . ?
C36 N4 C55 125.8(3) . . ?
N1 C1 Ge1 118.9(2) . . ?
C2 C1 Ge1 134.3(3) . . ?
C2 C1 N1 106.7(3) . . ?
N2 C2 Ge2 121.3(2) . . ?
C1 C2 Ge2 131.5(2) . . ?
C1 C2 N2 106.1(3) . . ?
N1 C3 C4 125.5(3) . . ?
N2 C3 N1 107.4(3) . . ?
N2 C3 C4 127.1(3) . . ?
C5 C4 C3 122.0(3) . . ?
C9 C4 C3 119.5(3) . . ?
C9 C4 C5 118.4(3) . . ?
C4 C5 H5 119.9 . . ?
C6 C5 C4 120.3(3) . . ?
C6 C5 H5 119.9 . . ?
C5 C6 H6 119.8 . . ?
C7 C6 C5 120.4(3) . . ?
C7 C6 H6 119.8 . . ?
C6 C7 H7 120.2 . . ?
C8 C7 C6 119.7(3) . . ?
C8 C7 H7 120.2 . . ?
C7 C8 H8 120.0 . . ?
C9 C8 C7 120.0(3) . . ?
C9 C8 H8 120.0 . . ?
C4 C9 H9 119.4 . . ?
C8 C9 C4 121.3(3) . . ?
C8 C9 H9 119.4 . . ?
C11 C10 N1 119.2(3) . . ?
C11 C10 C15 123.4(3) . . ?
C15 C10 N1 117.3(3) . . ?
C10 C11 C16 123.6(3) . . ?
C12 C11 C10 117.2(3) . . ?
C12 C11 C16 119.2(3) . . ?
C11 C12 H12 119.4 . . ?
C13 C12 C11 121.2(4) . . ?
C13 C12 H12 119.4 . . ?
C12 C13 H13 119.9 . . ?
C12 C13 C14 120.2(4) . . ?
C14 C13 H13 119.9 . . ?
C13 C14 H14 119.5 . . ?
C15 C14 C13 121.0(4) . . ?
C15 C14 H14 119.5 . . ?
C10 C15 C19 123.1(3) . . ?
C14 C15 C10 116.8(3) . . ?
C14 C15 C19 120.1(3) . . ?
C11 C16 H16 108.3 . . ?
C11 C16 C17 111.1(3) . . ?
C11 C16 C18 110.7(3) . . ?
C17 C16 H16 108.3 . . ?
C17 C16 C18 110.0(3) . . ?
C18 C16 H16 108.3 . . ?
C16 C17 H17A 109.5 . . ?
C16 C17 H17B 109.5 . . ?
C16 C17 H17C 109.5 . . ?
H17A C17 H17B 109.5 . . ?
H17A C17 H17C 109.5 . . ?
H17B C17 H17C 109.5 . . ?
C16 C18 H18A 109.5 . . ?
C16 C18 H18B 109.5 . . ?
C16 C18 H18C 109.5 . . ?
H18A C18 H18B 109.5 . . ?
H18A C18 H18C 109.5 . . ?
H18B C18 H18C 109.5 . . ?
C15 C19 H19 107.6 . . ?
C20 C19 C15 111.4(3) . . ?
C20 C19 H19 107.6 . . ?
C21 C19 C15 112.3(3) . . ?
C21 C19 H19 107.6 . . ?
C21 C19 C20 110.1(3) . . ?
C19 C20 H20A 109.5 . . ?
C19 C20 H20B 109.5 . . ?
C19 C20 H20C 109.5 . . ?
H20A C20 H20B 109.5 . . ?
H20A C20 H20C 109.5 . . ?
H20B C20 H20C 109.5 . . ?
C19 C21 H21A 109.5 . . ?
C19 C21 H21B 109.5 . . ?
C19 C21 H21C 109.5 . . ?
H21A C21 H21B 109.5 . . ?
H21A C21 H21C 109.5 . . ?
H21B C21 H21C 109.5 . . ?
C23 C22 N2 118.0(3) . . ?
C23 C22 C27 123.1(3) . . ?
C27 C22 N2 118.9(3) . . ?
C22 C23 C28 124.4(3) . . ?
C24 C23 C22 116.7(3) . . ?
C24 C23 C28 118.9(3) . . ?
C23 C24 H24 119.3 . . ?
C25 C24 C23 121.4(4) . . ?
C25 C24 H24 119.3 . . ?
C24 C25 H25 119.8 . . ?
C24 C25 C26 120.5(3) . . ?
C26 C25 H25 119.8 . . ?
C25 C26 H26 119.6 . . ?
C27 C26 C25 120.8(3) . . ?
C27 C26 H26 119.6 . . ?
C22 C27 C31 122.3(3) . . ?
C26 C27 C22 117.5(3) . . ?
C26 C27 C31 120.1(3) . . ?
C23 C28 H28 107.9 . . ?
C23 C28 C29 111.5(3) . . ?
C23 C28 C30 110.6(3) . . ?
C29 C28 H28 107.9 . . ?
C29 C28 C30 110.9(3) . . ?
C30 C28 H28 107.9 . . ?
C28 C29 H29A 109.5 . . ?
C28 C29 H29B 109.5 . . ?
C28 C29 H29C 109.5 . . ?
H29A C29 H29B 109.5 . . ?
H29A C29 H29C 109.5 . . ?
H29B C29 H29C 109.5 . . ?
C28 C30 H30A 109.5 . . ?
C28 C30 H30B 109.5 . . ?
C28 C30 H30C 109.5 . . ?
H30A C30 H30B 109.5 . . ?
H30A C30 H30C 109.5 . . ?
H30B C30 H30C 109.5 . . ?
C27 C31 H31 108.4 . . ?
C32 C31 C27 113.8(3) . . ?
C32 C31 H31 108.4 . . ?
C33 C31 C27 108.6(4) . . ?
C33 C31 H31 108.4 . . ?
C33 C31 C32 109.1(3) . . ?
C31 C32 H32A 109.5 . . ?
C31 C32 H32B 109.5 . . ?
C31 C32 H32C 109.5 . . ?
H32A C32 H32B 109.5 . . ?
H32A C32 H32C 109.5 . . ?
H32B C32 H32C 109.5 . . ?
C31 C33 H33A 109.5 . . ?
C31 C33 H33B 109.5 . . ?
C31 C33 H33C 109.5 . . ?
H33A C33 H33B 109.5 . . ?
H33A C33 H33C 109.5 . . ?
H33B C33 H33C 109.5 . . ?
N3 C34 Ge1 119.9(2) . . ?
C35 C34 Ge1 133.0(2) . . ?
C35 C34 N3 106.5(3) . . ?
N4 C35 Ge2 120.6(2) . . ?
C34 C35 Ge2 131.1(3) . . ?
C34 C35 N4 106.3(3) . . ?
N3 C36 N4 106.9(3) . . ?
N3 C36 C37 127.3(3) . . ?
N4 C36 C37 125.8(3) . . ?
C38 C37 C36 120.9(3) . . ?
C42 C37 C36 120.7(3) . . ?
C42 C37 C38 118.4(3) . . ?
C37 C38 H38 119.8 . . ?
C39 C38 C37 120.4(3) . . ?
C39 C38 H38 119.8 . . ?
C38 C39 H39 119.8 . . ?
C40 C39 C38 120.5(3) . . ?
C40 C39 H39 119.8 . . ?
C39 C40 H40 120.1 . . ?
C39 C40 C41 119.9(3) . . ?
C41 C40 H40 120.1 . . ?
C40 C41 H41 119.8 . . ?
C40 C41 C42 120.4(3) . . ?
C42 C41 H41 119.8 . . ?
C37 C42 H42 119.7 . . ?
C41 C42 C37 120.5(3) . . ?
C41 C42 H42 119.7 . . ?
C44 C43 N3 118.6(3) . . ?
C44 C43 C48 123.4(3) . . ?
C48 C43 N3 118.0(3) . . ?
C43 C44 C49 123.8(3) . . ?
C45 C44 C43 116.6(3) . . ?
C45 C44 C49 119.6(3) . . ?
C44 C45 H45 119.2 . . ?
C46 C45 C44 121.6(3) . . ?
C46 C45 H45 119.2 . . ?
C45 C46 H46 119.6 . . ?
C45 C46 C47 120.7(3) . . ?
C47 C46 H46 119.6 . . ?
C46 C47 H47 119.6 . . ?
C48 C47 C46 120.7(3) . . ?
C48 C47 H47 119.6 . . ?
C43 C48 C52 122.4(3) . . ?
C47 C48 C43 116.7(3) . . ?
C47 C48 C52 120.8(3) . . ?
C44 C49 H49 107.9 . . ?
C44 C49 C50 110.7(3) . . ?
C44 C49 C51 112.3(3) . . ?
C50 C49 H49 107.9 . . ?
C51 C49 H49 107.9 . . ?
C51 C49 C50 109.9(3) . . ?
C49 C50 H50A 109.5 . . ?
C49 C50 H50B 109.5 . . ?
C49 C50 H50C 109.5 . . ?
H50A C50 H50B 109.5 . . ?
H50A C50 H50C 109.5 . . ?
H50B C50 H50C 109.5 . . ?
C49 C51 H51A 109.5 . . ?
C49 C51 H51B 109.5 . . ?
C49 C51 H51C 109.5 . . ?
H51A C51 H51B 109.5 . . ?
H51A C51 H51C 109.5 . . ?
H51B C51 H51C 109.5 . . ?
C48 C52 H52 107.1 . . ?
C53 C52 C48 112.6(3) . . ?
C53 C52 H52 107.1 . . ?
C53 C52 C54 109.6(3) . . ?
C54 C52 C48 113.1(3) . . ?
C54 C52 H52 107.1 . . ?
C52 C53 H53A 109.5 . . ?
C52 C53 H53B 109.5 . . ?
C52 C53 H53C 109.5 . . ?
H53A C53 H53B 109.5 . . ?
H53A C53 H53C 109.5 . . ?
H53B C53 H53C 109.5 . . ?
C52 C54 H54A 109.5 . . ?
C52 C54 H54B 109.5 . . ?
C52 C54 H54C 109.5 . . ?
H54A C54 H54B 109.5 . . ?
H54A C54 H54C 109.5 . . ?
H54B C54 H54C 109.5 . . ?
C56 C55 N4 119.3(3) . . ?
C56 C55 C60 123.1(3) . . ?
C60 C55 N4 117.6(3) . . ?
C55 C56 C61 122.8(3) . . ?
C57 C56 C55 116.9(3) . . ?
C57 C56 C61 120.3(3) . . ?
C56 C57 H57 119.3 . . ?
C58 C57 C56 121.3(4) . . ?
C58 C57 H57 119.3 . . ?
C57 C58 H58 120.0 . . ?
C57 C58 C59 120.0(3) . . ?
C59 C58 H58 120.0 . . ?
C58 C59 H59 119.1 . . ?
C58 C59 C60 121.7(4) . . ?
C60 C59 H59 119.1 . . ?
C55 C60 C64 121.9(3) . . ?
C59 C60 C55 116.8(3) . . ?
C59 C60 C64 121.3(3) . . ?
C56 C61 H61 107.7 . . ?
C56 C61 C62 110.9(3) . . ?
C56 C61 C63 112.4(3) . . ?
C62 C61 H61 107.7 . . ?
C63 C61 H61 107.7 . . ?
C63 C61 C62 110.4(3) . . ?
C61 C62 H62A 109.5 . . ?
C61 C62 H62B 109.5 . . ?
C61 C62 H62C 109.5 . . ?
H62A C62 H62B 109.5 . . ?
H62A C62 H62C 109.5 . . ?
H62B C62 H62C 109.5 . . ?
C61 C63 H63A 109.5 . . ?
C61 C63 H63B 109.5 . . ?
C61 C63 H63C 109.5 . . ?
H63A C63 H63B 109.5 . . ?
H63A C63 H63C 109.5 . . ?
H63B C63 H63C 109.5 . . ?
C60 C64 H64 106.7 . . ?
C65 C64 C60 114.3(3) . . ?
C65 C64 H64 106.7 . . ?
C65 C64 C66 109.0(3) . . ?
C66 C64 C60 113.0(3) . . ?
C66 C64 H64 106.7 . . ?
C64 C65 H65A 109.5 . . ?
C64 C65 H65B 109.5 . . ?
C64 C65 H65C 109.5 . . ?
H65A C65 H65B 109.5 . . ?
H65A C65 H65C 109.5 . . ?
H65B C65 H65C 109.5 . . ?
C64 C66 H66A 109.5 . . ?
C64 C66 H66B 109.5 . . ?
C64 C66 H66C 109.5 . . ?
H66A C66 H66B 109.5 . . ?
H66A C66 H66C 109.5 . . ?
H66B C66 H66C 109.5 . . ?
C67 O1 C70 109.7(3) . . ?
O1 C67 H67A 110.4 . . ?
O1 C67 H67B 110.4 . . ?
O1 C67 C68 106.8(3) . . ?
H67A C67 H67B 108.6 . . ?
C68 C67 H67A 110.4 . . ?
C68 C67 H67B 110.4 . . ?
C67 C68 H68A 111.2 . . ?
C67 C68 H68B 111.2 . . ?
H68A C68 H68B 109.1 . . ?
C69 C68 C67 102.7(4) . . ?
C69 C68 H68A 111.2 . . ?
C69 C68 H68B 111.2 . . ?
C68 C69 H69A 111.5 . . ?
C68 C69 H69B 111.5 . . ?
H69A C69 H69B 109.3 . . ?
C70 C69 C68 101.4(4) . . ?
C70 C69 H69A 111.5 . . ?
C70 C69 H69B 111.5 . . ?
O1 C70 C69 105.0(4) . . ?
O1 C70 H70A 110.8 . . ?
O1 C70 H70B 110.8 . . ?
C69 C70 H70A 110.8 . . ?
C69 C70 H70B 110.8 . . ?
H70A C70 H70B 108.8 . . ?
C71 O2 C74 106.4(5) . . ?
C74 O2B C71 115(2) . . ?
O2 C71 H71A 109.0 . . ?
O2 C71 H71B 109.0 . . ?
O2 C71 C72 113.0(5) . . ?
O2B C71 H71C 112.9 . . ?
O2B C71 H71D 112.9 . . ?
O2B C71 C72B 94.0(15) . . ?
H71C C71 H71D 110.4 . . ?
H71A C71 H71B 107.8 . . ?
C72 C71 H71A 109.0 . . ?
C72 C71 H71B 109.0 . . ?
C72B C71 H71C 112.9 . . ?
C72B C71 H71D 112.9 . . ?
C71 C72 H72A 111.3 . . ?
C71 C72 H72B 111.3 . . ?
C71 C72 C73 102.4(8) . . ?
H72A C72 H72B 109.2 . . ?
C73 C72 H72A 111.3 . . ?
C73 C72 H72B 111.3 . . ?
C71 C72B H72C 110.9 . . ?
C71 C72B H72D 110.9 . . ?
H72C C72B H72D 109.0 . . ?
C73B C72B C71 104(4) . . ?
C73B C72B H72C 110.9 . . ?
C73B C72B H72D 110.9 . . ?
C72 C73 H73A 111.1 . . ?
C72 C73 H73B 111.1 . . ?
C72 C73 C74 103.3(14) . . ?
H73A C73 H73B 109.1 . . ?
C74 C73 H73A 111.1 . . ?
C74 C73 H73B 111.1 . . ?
C72B C73B H73C 109.6 . . ?
C72B C73B H73D 109.6 . . ?
H73C C73B H73D 108.1 . . ?
C74 C73B C72B 110(6) . . ?
C74 C73B H73C 109.6 . . ?
C74 C73B H73D 109.6 . . ?
O2 C74 C73 105.1(9) . . ?
O2 C74 H74A 110.7 . . ?
O2 C74 H74B 110.7 . . ?
O2B C74 C73B 115(4) . . ?
O2B C74 H74C 108.6 . . ?
O2B C74 H74D 108.6 . . ?
C73 C74 H74A 110.7 . . ?
C73 C74 H74B 110.7 . . ?
C73B C74 H74C 108.6 . . ?
C73B C74 H74D 108.6 . . ?
H74A C74 H74B 108.8 . . ?
H74C C74 H74D 107.6 . . ?

loop_
_geom_bond_atom_site_label_1
_geom_bond_atom_site_label_2
_geom_bond_distance
_geom_bond_site_symmetry_2
_geom_bond_publ_flag
Ge1 Cl1 2.3329(10) . ?
Ge1 C1 2.027(3) . ?
Ge1 C34 2.021(3) . ?
Ge2 Cl2 2.3410(11) . ?
Ge2 C2 2.033(3) . ?
Ge2 C35 2.032(3) . ?
N1 C1 1.411(4) . ?
N1 C3 1.352(4) . ?
N1 C10 1.455(4) . ?
N2 C2 1.421(4) . ?
N2 C3 1.332(4) . ?
N2 C22 1.452(4) . ?
N3 C34 1.410(4) . ?
N3 C36 1.340(4) . ?
N3 C43 1.453(4) . ?
N4 C35 1.402(4) . ?
N4 C36 1.350(4) . ?
N4 C55 1.449(4) . ?
C1 C2 1.362(4) . ?
C3 C4 1.487(4) . ?
C4 C5 1.395(5) . ?
C4 C9 1.391(4) . ?
C5 H5 0.9500 . ?
C5 C6 1.389(5) . ?
C6 H6 0.9500 . ?
C6 C7 1.384(5) . ?
C7 H7 0.9500 . ?
C7 C8 1.381(5) . ?
C8 H8 0.9500 . ?
C8 C9 1.380(4) . ?
C9 H9 0.9500 . ?
C10 C11 1.397(5) . ?
C10 C15 1.400(5) . ?
C11 C12 1.388(5) . ?
C11 C16 1.523(5) . ?
C12 H12 0.9500 . ?
C12 C13 1.373(5) . ?
C13 H13 0.9500 . ?
C13 C14 1.398(5) . ?
C14 H14 0.9500 . ?
C14 C15 1.386(5) . ?
C15 C19 1.525(5) . ?
C16 H16 1.0000 . ?
C16 C17 1.535(5) . ?
C16 C18 1.538(4) . ?
C17 H17A 0.9800 . ?
C17 H17B 0.9800 . ?
C17 H17C 0.9800 . ?
C18 H18A 0.9800 . ?
C18 H18B 0.9800 . ?
C18 H18C 0.9800 . ?
C19 H19 1.0000 . ?
C19 C20 1.523(5) . ?
C19 C21 1.520(5) . ?
C20 H20A 0.9800 . ?
C20 H20B 0.9800 . ?
C20 H20C 0.9800 . ?
C21 H21A 0.9800 . ?
C21 H21B 0.9800 . ?
C21 H21C 0.9800 . ?
C22 C23 1.399(5) . ?
C22 C27 1.400(5) . ?
C23 C24 1.393(4) . ?
C23 C28 1.511(5) . ?
C24 H24 0.9500 . ?
C24 C25 1.375(5) . ?
C25 H25 0.9500 . ?
C25 C26 1.387(5) . ?
C26 H26 0.9500 . ?
C26 C27 1.382(5) . ?
C27 C31 1.547(5) . ?
C28 H28 1.0000 . ?
C28 C29 1.528(5) . ?
C28 C30 1.534(5) . ?
C29 H29A 0.9800 . ?
C29 H29B 0.9800 . ?
C29 H29C 0.9800 . ?
C30 H30A 0.9800 . ?
C30 H30B 0.9800 . ?
C30 H30C 0.9800 . ?
C31 H31 1.0000 . ?
C31 C32 1.521(6) . ?
C31 C33 1.516(6) . ?
C32 H32A 0.9800 . ?
C32 H32B 0.9800 . ?
C32 H32C 0.9800 . ?
C33 H33A 0.9800 . ?
C33 H33B 0.9800 . ?
C33 H33C 0.9800 . ?
C34 C35 1.367(4) . ?
C36 C37 1.482(4) . ?
C37 C38 1.402(5) . ?
C37 C42 1.391(5) . ?
C38 H38 0.9500 . ?
C38 C39 1.384(5) . ?
C39 H39 0.9500 . ?
C39 C40 1.374(5) . ?
C40 H40 0.9500 . ?
C40 C41 1.377(5) . ?
C41 H41 0.9500 . ?
C41 C42 1.387(5) . ?
C42 H42 0.9500 . ?
C43 C44 1.406(4) . ?
C43 C48 1.412(5) . ?
C44 C45 1.396(4) . ?
C44 C49 1.511(5) . ?
C45 H45 0.9500 . ?
C45 C46 1.370(5) . ?
C46 H46 0.9500 . ?
C46 C47 1.397(5) . ?
C47 H47 0.9500 . ?
C47 C48 1.395(4) . ?
C48 C52 1.528(4) . ?
C49 H49 1.0000 . ?
C49 C50 1.538(5) . ?
C49 C51 1.531(5) . ?
C50 H50A 0.9800 . ?
C50 H50B 0.9800 . ?
C50 H50C 0.9800 . ?
C51 H51A 0.9800 . ?
C51 H51B 0.9800 . ?
C51 H51C 0.9800 . ?
C52 H52 1.0000 . ?
C52 C53 1.516(5) . ?
C52 C54 1.527(5) . ?
C53 H53A 0.9800 . ?
C53 H53B 0.9800 . ?
C53 H53C 0.9800 . ?
C54 H54A 0.9800 . ?
C54 H54B 0.9800 . ?
C54 H54C 0.9800 . ?
C55 C56 1.401(5) . ?
C55 C60 1.408(5) . ?
C56 C57 1.397(5) . ?
C56 C61 1.511(5) . ?
C57 H57 0.9500 . ?
C57 C58 1.381(5) . ?
C58 H58 0.9500 . ?
C58 C59 1.383(5) . ?
C59 H59 0.9500 . ?
C59 C60 1.386(5) . ?
C60 C64 1.532(5) . ?
C61 H61 1.0000 . ?
C61 C62 1.540(5) . ?
C61 C63 1.536(5) . ?
C62 H62A 0.9800 . ?
C62 H62B 0.9800 . ?
C62 H62C 0.9800 . ?
C63 H63A 0.9800 . ?
C63 H63B 0.9800 . ?
C63 H63C 0.9800 . ?
C64 H64 1.0000 . ?
C64 C65 1.512(5) . ?
C64 C66 1.520(5) . ?
C65 H65A 0.9800 . ?
C65 H65B 0.9800 . ?
C65 H65C 0.9800 . ?
C66 H66A 0.9800 . ?
C66 H66B 0.9800 . ?
C66 H66C 0.9800 . ?
O1 C67 1.411(5) . ?
O1 C70 1.413(5) . ?
C67 H67A 0.9900 . ?
C67 H67B 0.9900 . ?
C67 C68 1.507(6) . ?
C68 H68A 0.9900 . ?
C68 H68B 0.9900 . ?
C68 C69 1.506(6) . ?
C69 H69A 0.9900 . ?
C69 H69B 0.9900 . ?
C69 C70 1.501(7) . ?
C70 H70A 0.9900 . ?
C70 H70B 0.9900 . ?
O2 C71 1.425(8) . ?
O2 C74 1.445(8) . ?
O2B C71 1.45(3) . ?
O2B C74 1.26(3) . ?
C71 H71C 0.9900 . ?
C71 H71D 0.9900 . ?
C71 H71A 0.9900 . ?
C71 H71B 0.9900 . ?
C71 C72 1.456(7) . ?
C71 C72B 1.70(2) . ?
C72 H72A 0.9900 . ?
C72 H72B 0.9900 . ?
C72 C73 1.505(18) . ?
C72B H72C 0.9900 . ?
C72B H72D 0.9900 . ?
C72B C73B 1.38(8) . ?
C73 H73A 0.9900 . ?
C73 H73B 0.9900 . ?
C73 C74 1.56(2) . ?
C73B H73C 0.9900 . ?
C73B H73D 0.9900 . ?
C73B C74 1.29(8) . ?
C74 H74A 0.9900 . ?
C74 H74B 0.9900 . ?
C74 H74C 0.9900 . ?
C74 H74D 0.9900 . ?

loop_
_twin_individual_id
_twin_individual_mass_fraction_refined
_oxdiff_twin_reflns_isolated
_oxdiff_twin_reflns_overlapped
_twin_individual_twin_lattice_type
_twin_individual_twin_matrix_11
_twin_individual_twin_matrix_12
_twin_individual_twin_matrix_13
_twin_individual_twin_matrix_21
_twin_individual_twin_matrix_22
_twin_individual_twin_matrix_23
_twin_individual_twin_matrix_31
_twin_individual_twin_matrix_32
_twin_individual_twin_matrix_33
1 0.7880 89614 190061 ref 1.0000 0.0000 0.0000 0.0000 1.0000 0.0000 0.0000 0.0000 1.0000
2 0.2120 0 190061 nmt -1.0091 -0.0072 -0.0382 -0.0126 0.9993 0.0137 0.1288 0.0261 -0.9872

loop_
_exptl_oxdiff_crystal_face_indexfrac_h
_exptl_oxdiff_crystal_face_indexfrac_k
_exptl_oxdiff_crystal_face_indexfrac_l
_exptl_oxdiff_crystal_face_x
_exptl_oxdiff_crystal_face_y
_exptl_oxdiff_crystal_face_z
0.9994 0.9991 0.0020 0.0565 -0.0238 0.0135
-0.9994 -0.9991 -0.0020 -0.0565 0.0238 -0.0135
-0.9988 -0.9987 -1.0018 -0.0671 0.0231 0.0133
-0.0007 -0.0004 0.9997 0.0106 0.0007 -0.0268
0.0007 0.0004 -0.9997 -0.0106 -0.0007 0.0268
0.9998 -0.0002 -0.9972 0.0392 0.0097 0.0385
0.9989 -1.0003 0.0030 0.0429 0.0447 0.0099
-0.0003 -0.9997 0.0005 -0.0068 0.0342 -0.0018
0.0004 -0.9993 -0.9993 -0.0173 0.0335 0.0250
-4.9595 15.3103 29.2252 0.1667 -0.5556 -0.8146
-4.3274 27.8769 0.0791 -0.0254 -0.9997 -0.0035
-8.1568 16.7234 26.2060 -0.0148 -0.6393 -0.7688
8.1181 -8.8746 -31.7335 0.0075 0.3663 0.9305
-0.9985 0.0010 -1.0022 -0.0603 -0.0111 0.0151
0.9985 -0.0010 1.0022 0.0603 0.0111 -0.0151
-16.6404 11.3578 -6.8879 -0.8236 -0.5670 0.0090
0.9982 -1.0007 1.0027 0.0535 0.0454 -0.0169
-14.2440 18.7412 -2.3901 -0.6067 -0.7918 -0.0702
10.5963 -18.2932 15.9800 0.5723 0.7480 -0.3362
